data_7234037
loop_
_publ_author_name
'Qingyun Lu'
'Xiaofang Li'
'Jun Li'
'Zhiyong Yang'
'Bingjia Xu'
'Zhenguo Chi'
'Jiarui Xu'
'Yi Zhang'

_publ_section_title
;
 Influence of cyano groups on the properties of piezofluorochromic
 aggregation-induced emission enhancement compounds derived from
 tetraphenylvinyl-capped ethane
;
_journal_name_full 'Journal of Materials Chemistry C'
_journal_page_first 1225
_journal_page_last 1234
_journal_paper_doi 10.1039/C4TC02165G
_journal_volume 3
_journal_year 2015
_chemical_formula_sum 'C61 H48'
_chemical_formula_weight 780.99
_space_group_IT_number 2
_space_group_name_Hall '-P 1'
_space_group_name_H-M_alt 'P -1'
_symmetry_cell_setting triclinic
_symmetry_space_group_name_H-M 'P -1'
_atom_sites_solution_hydrogens geom
_atom_sites_solution_primary direct
_atom_sites_solution_secondary difmap
_cell_angle_alpha 93.231(2)
_cell_angle_beta 95.749(2)
_cell_angle_gamma 112.722(2)
_cell_formula_units_Z 2
_cell_length_a 9.6852(14)
_cell_length_b 11.1199(16)
_cell_length_c 21.963(3)
_cell_measurement_reflns_used 6535
_cell_measurement_temperature 173(2)
_cell_measurement_theta_max 26.90
_cell_measurement_theta_min 2.30
_cell_volume 2159.2(5)
_computing_cell_refinement 'Bruker SMART'
_computing_data_collection 'Bruker SMART'
_computing_data_reduction 'Bruker SAINT'
_computing_molecular_graphics 'Bruker SHELXTL'
_computing_publication_material 'Bruker SHELXTL'
_computing_structure_refinement 'SHELXL-97 (Sheldrick, 1997)'
_computing_structure_solution 'SHELXS-97 (Sheldrick, 1990)'
_diffrn_ambient_temperature 173(2)
_diffrn_measured_fraction_theta_full 0.969
_diffrn_measured_fraction_theta_max 0.969
_diffrn_measurement_device_type 'CCD area detector'
_diffrn_measurement_method 'phi and omega scans'
_diffrn_radiation_monochromator graphite
_diffrn_radiation_source 'fine-focus sealed tube'
_diffrn_radiation_type MoK\a
_diffrn_radiation_wavelength 0.71073
_diffrn_reflns_av_R_equivalents 0.0243
_diffrn_reflns_av_sigmaI/netI 0.0403
_diffrn_reflns_limit_h_max 12
_diffrn_reflns_limit_h_min -12
_diffrn_reflns_limit_k_max 14
_diffrn_reflns_limit_k_min -14
_diffrn_reflns_limit_l_max 26
_diffrn_reflns_limit_l_min -27
_diffrn_reflns_number 18127
_diffrn_reflns_theta_full 27.01
_diffrn_reflns_theta_max 27.01
_diffrn_reflns_theta_min 1.87
_exptl_absorpt_coefficient_mu 0.068
_exptl_absorpt_correction_T_max 0.9839
_exptl_absorpt_correction_T_min 0.9708
_exptl_absorpt_correction_type multi-scan
_exptl_absorpt_process_details SADABS
_exptl_crystal_colour yellow
_exptl_crystal_density_diffrn 1.201
_exptl_crystal_density_method 'not measured'
_exptl_crystal_description block
_exptl_crystal_F_000 828
_exptl_crystal_size_max 0.44
_exptl_crystal_size_mid 0.41
_exptl_crystal_size_min 0.24
_refine_diff_density_max 0.306
_refine_diff_density_min -0.204
_refine_diff_density_rms 0.045
_refine_ls_extinction_method none
_refine_ls_goodness_of_fit_ref 1.048
_refine_ls_hydrogen_treatment constr
_refine_ls_matrix_type full
_refine_ls_number_parameters 590
_refine_ls_number_reflns 9152
_refine_ls_number_restraints 0
_refine_ls_restrained_S_all 1.058
_refine_ls_R_factor_all 0.0779
_refine_ls_R_factor_gt 0.0476
_refine_ls_shift/su_max 0.000
_refine_ls_shift/su_mean 0.000
_refine_ls_structure_factor_coef Fsqd
_refine_ls_weighting_details 'calc w=1/[\s^2^(Fo^2^)+(0.0735P)^2^+0.1872P] where P=(Fo^2^+2Fc^2^)/3'
_refine_ls_weighting_scheme calc
_refine_ls_wR_factor_gt 0.1237
_refine_ls_wR_factor_ref 0.1416
_reflns_number_gt 6025
_reflns_number_total 9152
_reflns_threshold_expression >2sigma(I)
_cod_data_source_file J-Mater-Chem-C-2015-3-1225.cif
_cod_data_source_block 10272m
_cod_depositor_comments
;
The following automatic conversions were performed:

data item '_symmetry_cell_setting' value 'Triclinic' was changed to
'triclinic' in accordance with the built-in table derived from the
CIF Core dictionary named 'cif_core.dic' version 2.4.5 last updated
on 2014-11-21.

Automatic conversion script
Id: cif_fix_values 6909 2019-04-08 15:41:33Z antanas 
;
_cod_original_sg_symbol_H-M P-1
_cod_database_code 7234037

loop_
_symmetry_equiv_pos_as_xyz
'x, y, z'
'-x, -y, -z'

loop_
_atom_site_label
_atom_site_type_symbol
_atom_site_fract_x
_atom_site_fract_y
_atom_site_fract_z
_atom_site_U_iso_or_equiv
_atom_site_adp_type
_atom_site_occupancy
_atom_site_symmetry_multiplicity
_atom_site_calc_flag
_atom_site_refinement_flags
_atom_site_disorder_assembly
_atom_site_disorder_group
C1 C 0.26982(16) 0.59789(13) 0.28940(6) 0.0189(3) Uani 1 1 d . . .
C2 C 0.40090(16) 0.62983(14) 0.26567(7) 0.0196(3) Uani 1 1 d . . .
C3 C 0.41840(16) 0.64416(14) 0.19955(7) 0.0198(3) Uani 1 1 d . . .
C4 C 0.36322(17) 0.72284(15) 0.16618(7) 0.0260(4) Uani 1 1 d . . .
H4 H 0.3023 0.7604 0.1844 0.031 Uiso 1 1 calc R . .
C5 C 0.39538(18) 0.74729(15) 0.10716(7) 0.0263(4) Uani 1 1 d . . .
H5 H 0.3569 0.8020 0.0857 0.032 Uiso 1 1 calc R . .
C6 C 0.48363(16) 0.69309(14) 0.07823(7) 0.0216(3) Uani 1 1 d . . .
C7 C 0.53758(17) 0.61341(15) 0.11141(7) 0.0241(3) Uani 1 1 d . . .
H7 H 0.5968 0.5744 0.0929 0.029 Uiso 1 1 calc R . .
C8 C 0.50648(17) 0.59002(15) 0.17085(7) 0.0230(3) Uani 1 1 d . . .
H8 H 0.5458 0.5361 0.1925 0.028 Uiso 1 1 calc R . .
C9 C 0.52085(17) 0.71715(15) 0.01578(7) 0.0235(3) Uani 1 1 d . . .
H9 H 0.5887 0.6825 0.0015 0.028 Uiso 1 1 calc R . .
C10 C 0.46890(17) 0.78281(15) -0.02286(7) 0.0234(3) Uani 1 1 d . . .
H10 H 0.4015 0.8177 -0.0083 0.028 Uiso 1 1 calc R . .
C11 C 0.50495(16) 0.80681(14) -0.08550(7) 0.0210(3) Uani 1 1 d . . .
C12 C 0.44869(17) 0.88510(15) -0.11865(7) 0.0240(3) Uani 1 1 d . . .
H12 H 0.3913 0.9253 -0.0995 0.029 Uiso 1 1 calc R . .
C13 C 0.47455(17) 0.90553(15) -0.17873(7) 0.0233(3) Uani 1 1 d . . .
H13 H 0.4336 0.9586 -0.2002 0.028 Uiso 1 1 calc R . .
C14 C 0.55975(16) 0.84961(14) -0.20837(6) 0.0202(3) Uani 1 1 d . . .
C15 C 0.61810(17) 0.77286(15) -0.17489(7) 0.0242(3) Uani 1 1 d . . .
H15 H 0.6774 0.7343 -0.1937 0.029 Uiso 1 1 calc R . .
C16 C 0.59152(17) 0.75175(15) -0.11514(7) 0.0239(3) Uani 1 1 d . . .
H16 H 0.6327 0.6989 -0.0936 0.029 Uiso 1 1 calc R . .
C17 C 0.57307(17) 0.86171(14) -0.27498(7) 0.0209(3) Uani 1 1 d . . .
C18 C 0.70404(17) 0.89174(14) -0.29896(7) 0.0209(3) Uani 1 1 d . . .
C19 C 0.11946(16) 0.55572(14) 0.25116(6) 0.0198(3) Uani 1 1 d . . .
C20 C 0.06813(17) 0.44912(15) 0.20663(7) 0.0242(3) Uani 1 1 d . . .
H20 H 0.1319 0.4049 0.1985 0.029 Uiso 1 1 calc R . .
C21 C -0.07528(18) 0.40642(16) 0.17378(7) 0.0272(4) Uani 1 1 d . . .
H21 H -0.1093 0.3327 0.1438 0.033 Uiso 1 1 calc R . .
C22 C -0.16894(17) 0.47072(15) 0.18455(7) 0.0252(3) Uani 1 1 d . . .
H22 H -0.2669 0.4416 0.1619 0.030 Uiso 1 1 calc R . .
C23 C -0.11911(17) 0.57765(16) 0.22858(7) 0.0263(4) Uani 1 1 d . . .
H23 H -0.1822 0.6230 0.2358 0.032 Uiso 1 1 calc R . .
C24 C 0.02269(17) 0.61820(15) 0.26195(7) 0.0238(3) Uani 1 1 d . . .
H24 H 0.0550 0.6901 0.2929 0.029 Uiso 1 1 calc R . .
C25 C 0.26456(16) 0.60587(14) 0.35739(7) 0.0204(3) Uani 1 1 d . . .
C26 C 0.29407(19) 0.72494(16) 0.39040(7) 0.0304(4) Uani 1 1 d . . .
H26 H 0.3230 0.8024 0.3700 0.036 Uiso 1 1 calc R . .
C27 C 0.2821(2) 0.73288(17) 0.45261(8) 0.0372(4) Uani 1 1 d . . .
H27 H 0.3026 0.8154 0.4745 0.045 Uiso 1 1 calc R . .
C28 C 0.2407(2) 0.62203(18) 0.48302(7) 0.0330(4) Uani 1 1 d . . .
H28 H 0.2320 0.6275 0.5257 0.040 Uiso 1 1 calc R . .
C29 C 0.21206(18) 0.50298(17) 0.45100(7) 0.0303(4) Uani 1 1 d . . .
H29 H 0.1847 0.4261 0.4718 0.036 Uiso 1 1 calc R . .
C30 C 0.22296(17) 0.49500(15) 0.38860(7) 0.0253(4) Uani 1 1 d . . .
H30 H 0.2016 0.4122 0.3669 0.030 Uiso 1 1 calc R . .
C31 C 0.54674(16) 0.65951(14) 0.30578(6) 0.0196(3) Uani 1 1 d . . .
C32 C 0.57149(18) 0.56705(16) 0.34003(7) 0.0265(4) Uani 1 1 d . . .
H32 H 0.4923 0.4833 0.3398 0.032 Uiso 1 1 calc R . .
C33 C 0.71002(18) 0.59515(16) 0.37452(7) 0.0284(4) Uani 1 1 d . . .
H33 H 0.7251 0.5309 0.3979 0.034 Uiso 1 1 calc R . .
C34 C 0.82592(18) 0.71582(16) 0.37499(7) 0.0280(4) Uani 1 1 d . . .
H34 H 0.9212 0.7350 0.3984 0.034 Uiso 1 1 calc R . .
C35 C 0.80257(18) 0.80870(16) 0.34118(7) 0.0285(4) Uani 1 1 d . . .
H35 H 0.8818 0.8926 0.3418 0.034 Uiso 1 1 calc R . .
C36 C 0.66456(17) 0.78074(15) 0.30631(7) 0.0238(3) Uani 1 1 d . . .
H36 H 0.6504 0.8449 0.2826 0.029 Uiso 1 1 calc R . .
C37 C 0.71093(16) 0.88272(15) -0.36647(7) 0.0209(3) Uani 1 1 d . . .
C38 C 0.62344(18) 0.76885(15) -0.40501(7) 0.0272(4) Uani 1 1 d . . .
H38 H 0.5524 0.6969 -0.3885 0.033 Uiso 1 1 calc R . .
C39 C 0.6384(2) 0.75896(16) -0.46673(7) 0.0320(4) Uani 1 1 d . . .
H39 H 0.5784 0.6803 -0.4922 0.038 Uiso 1 1 calc R . .
C40 C 0.7400(2) 0.86294(17) -0.49162(7) 0.0317(4) Uani 1 1 d . . .
H40 H 0.7506 0.8559 -0.5341 0.038 Uiso 1 1 calc R . .
C41 C 0.82602(19) 0.97710(17) -0.45445(7) 0.0309(4) Uani 1 1 d . . .
H41 H 0.8952 1.0495 -0.4714 0.037 Uiso 1 1 calc R . .
C42 C 0.81172(17) 0.98630(16) -0.39252(7) 0.0257(4) Uani 1 1 d . . .
H42 H 0.8722 1.0652 -0.3673 0.031 Uiso 1 1 calc R . .
C43 C 0.85449(16) 0.93626(14) -0.26031(6) 0.0205(3) Uani 1 1 d . . .
C44 C 0.95123(17) 0.87286(15) -0.26952(7) 0.0246(3) Uani 1 1 d . . .
H44 H 0.9190 0.7991 -0.2994 0.030 Uiso 1 1 calc R . .
C45 C 1.09296(18) 0.91530(16) -0.23595(7) 0.0278(4) Uani 1 1 d . . .
H45 H 1.1562 0.8696 -0.2422 0.033 Uiso 1 1 calc R . .
C46 C 1.14269(18) 1.02430(16) -0.19325(7) 0.0274(4) Uani 1 1 d . . .
H46 H 1.2405 1.0544 -0.1704 0.033 Uiso 1 1 calc R . .
C47 C 1.04913(18) 1.08914(16) -0.18406(7) 0.0290(4) Uani 1 1 d . . .
H47 H 1.0832 1.1645 -0.1550 0.035 Uiso 1 1 calc R . .
C48 C 0.90591(17) 1.04527(15) -0.21693(7) 0.0258(4) Uani 1 1 d . . .
H48 H 0.8422 1.0901 -0.2098 0.031 Uiso 1 1 calc R . .
C49 C 0.42687(16) 0.83362(14) -0.31413(6) 0.0206(3) Uani 1 1 d . . .
C50 C 0.30319(17) 0.71745(15) -0.31123(7) 0.0237(3) Uani 1 1 d . . .
H50 H 0.3130 0.6563 -0.2844 0.028 Uiso 1 1 calc R . .
C51 C 0.16625(18) 0.68974(16) -0.34679(7) 0.0277(4) Uani 1 1 d . . .
H51 H 0.0836 0.6090 -0.3450 0.033 Uiso 1 1 calc R . .
C52 C 0.14964(18) 0.77938(16) -0.38483(7) 0.0275(4) Uani 1 1 d . . .
H52 H 0.0554 0.7608 -0.4090 0.033 Uiso 1 1 calc R . .
C53 C 0.27036(18) 0.89610(16) -0.38754(7) 0.0287(4) Uani 1 1 d . . .
H53 H 0.2590 0.9583 -0.4134 0.034 Uiso 1 1 calc R . .
C54 C 0.40794(18) 0.92271(15) -0.35271(7) 0.0257(4) Uani 1 1 d . . .
H54 H 0.4907 1.0029 -0.3551 0.031 Uiso 1 1 calc R . .
C55 C 0.8451(5) 0.0261(5) 0.02066(18) 0.0434(10) Uani 0.624(3) 1 d PU A 1
H55A H 0.8667 0.0153 0.0641 0.065 Uiso 0.624(3) 1 calc PR A 1
H55B H 0.8658 -0.0381 -0.0052 0.065 Uiso 0.624(3) 1 calc PR A 1
H55C H 0.7387 0.0125 0.0113 0.065 Uiso 0.624(3) 1 calc PR A 1
C56 C 0.9430(2) 0.1616(2) 0.00826(9) 0.0287(7) Uani 0.624(3) 1 d PGU A 1
C57 C 1.0423(3) 0.2507(2) 0.05551(7) 0.0300(10) Uani 0.624(3) 1 d PGU A 1
H57A H 1.0500 0.2252 0.0958 0.036 Uiso 0.624(3) 1 calc PR A 1
C58 C 1.1302(2) 0.3773(2) 0.04375(10) 0.0378(8) Uani 0.624(3) 1 d PGU A 1
H58A H 1.1981 0.4383 0.0760 0.045 Uiso 0.624(3) 1 calc PR A 1
C59 C 1.1190(3) 0.4147(2) -0.01526(12) 0.0486(14) Uani 0.624(3) 1 d PGU A 1
H59A H 1.1791 0.5012 -0.0233 0.058 Uiso 0.624(3) 1 calc PR A 1
C60 C 1.0197(3) 0.3255(3) -0.06252(8) 0.0425(9) Uani 0.624(3) 1 d PGU A 1
H60A H 1.0120 0.3511 -0.1028 0.051 Uiso 0.624(3) 1 calc PR A 1
C61 C 0.9318(2) 0.1990(2) -0.05076(8) 0.0348(11) Uani 0.624(3) 1 d PGU A 1
H61A H 0.8639 0.1380 -0.0831 0.042 Uiso 0.624(3) 1 calc PR A 1
C55' C 1.1472(9) 0.4578(8) -0.0183(3) 0.0454(18) Uani 0.376(3) 1 d PU A 2
H55D H 1.2126 0.5076 0.0192 0.068 Uiso 0.376(3) 1 calc PR A 2
H55E H 1.0814 0.5016 -0.0329 0.068 Uiso 0.376(3) 1 calc PR A 2
H55F H 1.2094 0.4531 -0.0501 0.068 Uiso 0.376(3) 1 calc PR A 2
C56' C 1.0539(4) 0.3244(4) -0.00503(17) 0.0321(13) Uani 0.376(3) 1 d PGU A 2
C57' C 1.0684(5) 0.2880(4) 0.05403(15) 0.0353(17) Uani 0.376(3) 1 d PGU A 2
H57B H 1.1384 0.3492 0.0857 0.042 Uiso 0.376(3) 1 calc PR A 2
C58' C 0.9806(6) 0.1622(5) 0.06672(17) 0.0554(17) Uani 0.376(3) 1 d PGU A 2
H58B H 0.9905 0.1373 0.1071 0.066 Uiso 0.376(3) 1 calc PR A 2
C59' C 0.8783(5) 0.0726(4) 0.0203(3) 0.059(3) Uani 0.376(3) 1 d PGU A 2
H59B H 0.8183 -0.0134 0.0290 0.071 Uiso 0.376(3) 1 calc PR A 2
C60' C 0.8638(5) 0.1089(4) -0.0387(2) 0.0597(19) Uani 0.376(3) 1 d PGU A 2
H60B H 0.7939 0.0477 -0.0704 0.072 Uiso 0.376(3) 1 calc PR A 2
C61' C 0.9516(5) 0.2348(5) -0.05141(13) 0.0359(18) Uani 0.376(3) 1 d PGU A 2
H61B H 0.9417 0.2596 -0.0918 0.043 Uiso 0.376(3) 1 calc PR A 2

loop_
_atom_site_aniso_label
_atom_site_aniso_U_11
_atom_site_aniso_U_22
_atom_site_aniso_U_33
_atom_site_aniso_U_23
_atom_site_aniso_U_13
_atom_site_aniso_U_12
C1 0.0219(8) 0.0161(7) 0.0192(7) 0.0023(6) 0.0049(6) 0.0074(6)
C2 0.0215(8) 0.0186(7) 0.0205(8) 0.0036(6) 0.0059(6) 0.0091(6)
C3 0.0160(7) 0.0217(8) 0.0211(8) 0.0034(6) 0.0046(6) 0.0061(6)
C4 0.0277(9) 0.0301(9) 0.0288(9) 0.0083(7) 0.0126(7) 0.0180(7)
C5 0.0314(9) 0.0316(9) 0.0247(8) 0.0109(7) 0.0092(7) 0.0194(8)
C6 0.0199(8) 0.0249(8) 0.0201(8) 0.0040(6) 0.0047(6) 0.0083(7)
C7 0.0251(8) 0.0290(9) 0.0230(8) 0.0023(7) 0.0063(6) 0.0151(7)
C8 0.0240(8) 0.0263(8) 0.0221(8) 0.0041(6) 0.0037(6) 0.0134(7)
C9 0.0230(8) 0.0273(8) 0.0219(8) 0.0028(6) 0.0066(6) 0.0108(7)
C10 0.0222(8) 0.0281(8) 0.0210(8) 0.0027(7) 0.0069(6) 0.0101(7)
C11 0.0182(8) 0.0221(8) 0.0204(8) 0.0027(6) 0.0040(6) 0.0049(6)
C12 0.0240(8) 0.0300(9) 0.0223(8) 0.0021(7) 0.0058(6) 0.0149(7)
C13 0.0241(8) 0.0267(8) 0.0226(8) 0.0062(6) 0.0037(6) 0.0133(7)
C14 0.0170(7) 0.0228(8) 0.0198(8) 0.0035(6) 0.0046(6) 0.0061(6)
C15 0.0227(8) 0.0291(9) 0.0251(8) 0.0062(7) 0.0090(7) 0.0130(7)
C16 0.0240(8) 0.0266(8) 0.0244(8) 0.0070(7) 0.0054(6) 0.0128(7)
C17 0.0224(8) 0.0214(8) 0.0207(8) 0.0052(6) 0.0055(6) 0.0094(6)
C18 0.0239(8) 0.0212(8) 0.0202(8) 0.0032(6) 0.0046(6) 0.0113(7)
C19 0.0206(8) 0.0225(8) 0.0172(7) 0.0065(6) 0.0074(6) 0.0077(6)
C20 0.0231(8) 0.0263(8) 0.0262(8) 0.0024(7) 0.0066(7) 0.0121(7)
C21 0.0260(9) 0.0280(9) 0.0245(8) -0.0041(7) 0.0017(7) 0.0085(7)
C22 0.0195(8) 0.0327(9) 0.0224(8) 0.0043(7) 0.0025(6) 0.0092(7)
C23 0.0246(8) 0.0317(9) 0.0270(9) 0.0039(7) 0.0071(7) 0.0148(7)
C24 0.0244(8) 0.0255(8) 0.0218(8) -0.0009(6) 0.0049(6) 0.0104(7)
C25 0.0153(7) 0.0254(8) 0.0211(8) 0.0026(6) 0.0047(6) 0.0080(6)
C26 0.0373(10) 0.0235(9) 0.0286(9) 0.0016(7) 0.0071(7) 0.0097(8)
C27 0.0525(12) 0.0328(10) 0.0272(9) -0.0062(8) 0.0031(8) 0.0193(9)
C28 0.0395(10) 0.0450(11) 0.0182(8) 0.0024(8) 0.0059(7) 0.0202(9)
C29 0.0316(9) 0.0344(10) 0.0232(9) 0.0080(7) 0.0051(7) 0.0103(8)
C30 0.0263(8) 0.0241(8) 0.0218(8) -0.0003(7) 0.0029(6) 0.0064(7)
C31 0.0193(8) 0.0243(8) 0.0172(7) 0.0017(6) 0.0068(6) 0.0096(6)
C32 0.0232(8) 0.0248(8) 0.0304(9) 0.0063(7) 0.0054(7) 0.0072(7)
C33 0.0306(9) 0.0339(9) 0.0255(9) 0.0082(7) 0.0043(7) 0.0171(8)
C34 0.0229(8) 0.0395(10) 0.0228(8) -0.0034(7) 0.0014(7) 0.0150(8)
C35 0.0239(9) 0.0280(9) 0.0287(9) -0.0020(7) 0.0032(7) 0.0057(7)
C36 0.0251(8) 0.0244(8) 0.0227(8) 0.0039(6) 0.0064(6) 0.0097(7)
C37 0.0195(8) 0.0265(8) 0.0209(8) 0.0055(6) 0.0046(6) 0.0127(7)
C38 0.0323(9) 0.0233(8) 0.0268(9) 0.0055(7) 0.0077(7) 0.0106(7)
C39 0.0438(11) 0.0286(9) 0.0255(9) -0.0018(7) 0.0020(8) 0.0176(8)
C40 0.0439(11) 0.0415(10) 0.0193(8) 0.0065(7) 0.0101(7) 0.0254(9)
C41 0.0307(9) 0.0369(10) 0.0268(9) 0.0119(8) 0.0116(7) 0.0121(8)
C42 0.0203(8) 0.0296(9) 0.0252(8) 0.0051(7) 0.0029(6) 0.0074(7)
C43 0.0220(8) 0.0243(8) 0.0174(7) 0.0065(6) 0.0073(6) 0.0100(7)
C44 0.0263(8) 0.0256(8) 0.0236(8) -0.0006(7) 0.0056(7) 0.0118(7)
C45 0.0257(9) 0.0348(9) 0.0284(9) 0.0034(7) 0.0055(7) 0.0174(8)
C46 0.0239(8) 0.0360(9) 0.0226(8) 0.0053(7) 0.0037(7) 0.0116(7)
C47 0.0304(9) 0.0301(9) 0.0255(9) -0.0032(7) 0.0040(7) 0.0118(8)
C48 0.0263(9) 0.0286(9) 0.0267(9) 0.0023(7) 0.0079(7) 0.0144(7)
C49 0.0222(8) 0.0240(8) 0.0178(8) 0.0026(6) 0.0073(6) 0.0106(7)
C50 0.0271(9) 0.0252(8) 0.0211(8) 0.0057(6) 0.0085(7) 0.0109(7)
C51 0.0246(8) 0.0293(9) 0.0251(9) 0.0009(7) 0.0057(7) 0.0058(7)
C52 0.0231(8) 0.0372(10) 0.0221(8) -0.0026(7) 0.0004(6) 0.0133(8)
C53 0.0324(9) 0.0328(9) 0.0256(9) 0.0081(7) 0.0037(7) 0.0172(8)
C54 0.0254(8) 0.0248(8) 0.0273(9) 0.0078(7) 0.0064(7) 0.0088(7)
C55 0.0364(19) 0.045(2) 0.049(2) 0.0024(15) 0.0148(15) 0.0152(18)
C56 0.0250(14) 0.0348(16) 0.0297(15) -0.0012(12) 0.0087(11) 0.0150(13)
C57 0.0286(17) 0.036(2) 0.0267(19) -0.0056(14) 0.0024(14) 0.0161(16)
C58 0.0292(16) 0.0407(18) 0.0434(18) -0.0052(14) 0.0018(13) 0.0159(14)
C59 0.043(2) 0.042(3) 0.069(3) 0.007(2) 0.021(2) 0.022(2)
C60 0.0472(19) 0.049(2) 0.0389(18) 0.0077(15) 0.0151(14) 0.0241(16)
C61 0.034(2) 0.045(2) 0.030(2) 0.0037(14) 0.0067(15) 0.0193(18)
C55' 0.044(3) 0.052(4) 0.046(3) 0.004(2) 0.015(3) 0.023(3)
C56' 0.028(2) 0.039(3) 0.036(3) 0.003(2) 0.0096(19) 0.019(2)
C57' 0.039(3) 0.042(3) 0.032(3) 0.010(2) 0.012(2) 0.021(3)
C58' 0.065(3) 0.054(3) 0.064(3) 0.023(3) 0.035(3) 0.034(3)
C59' 0.049(4) 0.054(5) 0.091(5) 0.011(3) 0.030(3) 0.033(4)
C60' 0.042(3) 0.054(3) 0.085(4) -0.013(3) 0.000(3) 0.026(3)
C61' 0.029(3) 0.041(3) 0.037(3) -0.012(2) -0.002(3) 0.016(2)

loop_
_atom_type_symbol
_atom_type_description
_atom_type_scat_dispersion_real
_atom_type_scat_dispersion_imag
_atom_type_scat_source
C C 0.0033 0.0016 'International Tables Vol C Tables 4.2.6.8 and 6.1.1.4'
H H 0.0000 0.0000 'International Tables Vol C Tables 4.2.6.8 and 6.1.1.4'

loop_
_geom_angle_atom_site_label_1
_geom_angle_atom_site_label_2
_geom_angle_atom_site_label_3
_geom_angle
_geom_angle_site_symmetry_1
_geom_angle_site_symmetry_3
C2 C1 C19 123.65(13) . .
C2 C1 C25 121.94(13) . .
C19 C1 C25 114.39(11) . .
C1 C2 C3 125.13(13) . .
C1 C2 C31 121.39(13) . .
C3 C2 C31 113.44(12) . .
C4 C3 C8 117.48(13) . .
C4 C3 C2 122.06(13) . .
C8 C3 C2 120.09(13) . .
C5 C4 C3 121.34(13) . .
C5 C4 H4 119.3 . .
C3 C4 H4 119.3 . .
C4 C5 C6 121.32(14) . .
C4 C5 H5 119.3 . .
C6 C5 H5 119.3 . .
C7 C6 C5 117.32(13) . .
C7 C6 C9 119.71(13) . .
C5 C6 C9 122.98(13) . .
C8 C7 C6 121.29(13) . .
C8 C7 H7 119.4 . .
C6 C7 H7 119.4 . .
C7 C8 C3 121.25(13) . .
C7 C8 H8 119.4 . .
C3 C8 H8 119.4 . .
C10 C9 C6 126.41(14) . .
C10 C9 H9 116.8 . .
C6 C9 H9 116.8 . .
C9 C10 C11 126.78(14) . .
C9 C10 H10 116.6 . .
C11 C10 H10 116.6 . .
C12 C11 C16 117.26(13) . .
C12 C11 C10 119.64(13) . .
C16 C11 C10 123.08(13) . .
C13 C12 C11 121.46(13) . .
C13 C12 H12 119.3 . .
C11 C12 H12 119.3 . .
C12 C13 C14 121.18(13) . .
C12 C13 H13 119.4 . .
C14 C13 H13 119.4 . .
C15 C14 C13 117.39(13) . .
C15 C14 C17 122.15(13) . .
C13 C14 C17 120.17(13) . .
C16 C15 C14 121.45(13) . .
C16 C15 H15 119.3 . .
C14 C15 H15 119.3 . .
C15 C16 C11 121.25(14) . .
C15 C16 H16 119.4 . .
C11 C16 H16 119.4 . .
C18 C17 C14 123.83(13) . .
C18 C17 C49 122.08(13) . .
C14 C17 C49 114.07(12) . .
C17 C18 C37 122.76(13) . .
C17 C18 C43 123.13(13) . .
C37 C18 C43 114.11(12) . .
C20 C19 C24 118.07(14) . .
C20 C19 C1 121.35(13) . .
C24 C19 C1 120.47(13) . .
C19 C20 C21 120.77(14) . .
C19 C20 H20 119.6 . .
C21 C20 H20 119.6 . .
C22 C21 C20 120.33(14) . .
C22 C21 H21 119.8 . .
C20 C21 H21 119.8 . .
C21 C22 C23 119.60(14) . .
C21 C22 H22 120.2 . .
C23 C22 H22 120.2 . .
C24 C23 C22 119.82(14) . .
C24 C23 H23 120.1 . .
C22 C23 H23 120.1 . .
C23 C24 C19 121.39(14) . .
C23 C24 H24 119.3 . .
C19 C24 H24 119.3 . .
C26 C25 C30 117.96(14) . .
C26 C25 C1 120.33(13) . .
C30 C25 C1 121.63(13) . .
C27 C26 C25 121.02(15) . .
C27 C26 H26 119.5 . .
C25 C26 H26 119.5 . .
C28 C27 C26 120.40(15) . .
C28 C27 H27 119.8 . .
C26 C27 H27 119.8 . .
C27 C28 C29 119.34(15) . .
C27 C28 H28 120.3 . .
C29 C28 H28 120.3 . .
C28 C29 C30 120.21(16) . .
C28 C29 H29 119.9 . .
C30 C29 H29 119.9 . .
C25 C30 C29 121.07(14) . .
C25 C30 H30 119.5 . .
C29 C30 H30 119.5 . .
C32 C31 C36 118.50(14) . .
C32 C31 C2 122.09(13) . .
C36 C31 C2 119.31(13) . .
C33 C32 C31 120.88(15) . .
C33 C32 H32 119.6 . .
C31 C32 H32 119.6 . .
C34 C33 C32 120.20(15) . .
C34 C33 H33 119.9 . .
C32 C33 H33 119.9 . .
C33 C34 C35 119.44(15) . .
C33 C34 H34 120.3 . .
C35 C34 H34 120.3 . .
C34 C35 C36 120.56(15) . .
C34 C35 H35 119.7 . .
C36 C35 H35 119.7 . .
C35 C36 C31 120.40(14) . .
C35 C36 H36 119.8 . .
C31 C36 H36 119.8 . .
C42 C37 C38 117.67(14) . .
C42 C37 C18 120.45(14) . .
C38 C37 C18 121.79(14) . .
C39 C38 C37 121.10(15) . .
C39 C38 H38 119.4 . .
C37 C38 H38 119.4 . .
C40 C39 C38 120.26(15) . .
C40 C39 H39 119.9 . .
C38 C39 H39 119.9 . .
C41 C40 C39 119.52(15) . .
C41 C40 H40 120.2 . .
C39 C40 H40 120.2 . .
C40 C41 C42 120.07(16) . .
C40 C41 H41 120.0 . .
C42 C41 H41 120.0 . .
C41 C42 C37 121.36(15) . .
C41 C42 H42 119.3 . .
C37 C42 H42 119.3 . .
C48 C43 C44 118.01(14) . .
C48 C43 C18 121.65(13) . .
C44 C43 C18 120.25(13) . .
C45 C44 C43 121.27(14) . .
C45 C44 H44 119.4 . .
C43 C44 H44 119.4 . .
C44 C45 C46 119.98(14) . .
C44 C45 H45 120.0 . .
C46 C45 H45 120.0 . .
C47 C46 C45 119.51(15) . .
C47 C46 H46 120.2 . .
C45 C46 H46 120.2 . .
C46 C47 C48 120.55(15) . .
C46 C47 H47 119.7 . .
C48 C47 H47 119.7 . .
C47 C48 C43 120.67(14) . .
C47 C48 H48 119.7 . .
C43 C48 H48 119.7 . .
C50 C49 C54 118.12(14) . .
C50 C49 C17 120.00(13) . .
C54 C49 C17 121.85(13) . .
C51 C50 C49 121.01(14) . .
C51 C50 H50 119.5 . .
C49 C50 H50 119.5 . .
C52 C51 C50 120.01(15) . .
C52 C51 H51 120.0 . .
C50 C51 H51 120.0 . .
C53 C52 C51 119.78(15) . .
C53 C52 H52 120.1 . .
C51 C52 H52 120.1 . .
C52 C53 C54 120.11(15) . .
C52 C53 H53 119.9 . .
C54 C53 H53 119.9 . .
C53 C54 C49 120.94(15) . .
C53 C54 H54 119.5 . .
C49 C54 H54 119.5 . .
C56 C55 H55A 109.5 . .
C56 C55 H55B 109.5 . .
H55A C55 H55B 109.5 . .
C56 C55 H55C 109.5 . .
H55A C55 H55C 109.5 . .
H55B C55 H55C 109.5 . .
C57 C56 C61 120.0 . .
C57 C56 C55 120.5(2) . .
C61 C56 C55 119.5(2) . .
C56 C57 C58 120.0 . .
C56 C57 H57A 120.0 . .
C58 C57 H57A 120.0 . .
C57 C58 C59 120.0 . .
C57 C58 H58A 120.0 . .
C59 C58 H58A 120.0 . .
C60 C59 C58 120.0 . .
C60 C59 H59A 120.0 . .
C58 C59 H59A 120.0 . .
C59 C60 C61 120.0 . .
C59 C60 H60A 120.0 . .
C61 C60 H60A 120.0 . .
C60 C61 C56 120.0 . .
C60 C61 H61A 120.0 . .
C56 C61 H61A 120.0 . .
C56' C55' H55D 109.5 . .
C56' C55' H55E 109.5 . .
H55D C55' H55E 109.5 . .
C56' C55' H55F 109.5 . .
H55D C55' H55F 109.5 . .
H55E C55' H55F 109.5 . .
C57' C56' C61' 120.0 . .
C57' C56' C55' 119.9(4) . .
C61' C56' C55' 120.1(4) . .
C58' C57' C56' 120.0 . .
C58' C57' H57B 120.0 . .
C56' C57' H57B 120.0 . .
C57' C58' C59' 120.0 . .
C57' C58' H58B 120.0 . .
C59' C58' H58B 120.0 . .
C58' C59' C60' 120.0 . .
C58' C59' H59B 120.0 . .
C60' C59' H59B 120.0 . .
C61' C60' C59' 120.0 . .
C61' C60' H60B 120.0 . .
C59' C60' H60B 120.0 . .
C60' C61' C56' 120.0 . .
C60' C61' H61B 120.0 . .
C56' C61' H61B 120.0 . .

loop_
_geom_bond_atom_site_label_1
_geom_bond_atom_site_label_2
_geom_bond_distance
_geom_bond_site_symmetry_2
C1 C2 1.347(2) .
C1 C19 1.493(2) .
C1 C25 1.4982(19) .
C2 C3 1.4891(19) .
C2 C31 1.496(2) .
C3 C4 1.394(2) .
C3 C8 1.3961(19) .
C4 C5 1.381(2) .
C4 H4 0.9500 .
C5 C6 1.400(2) .
C5 H5 0.9500 .
C6 C7 1.394(2) .
C6 C9 1.466(2) .
C7 C8 1.385(2) .
C7 H7 0.9500 .
C8 H8 0.9500 .
C9 C10 1.332(2) .
C9 H9 0.9500 .
C10 C11 1.467(2) .
C10 H10 0.9500 .
C11 C12 1.394(2) .
C11 C16 1.401(2) .
C12 C13 1.383(2) .
C12 H12 0.9500 .
C13 C14 1.3965(19) .
C13 H13 0.9500 .
C14 C15 1.396(2) .
C14 C17 1.4904(19) .
C15 C16 1.378(2) .
C15 H15 0.9500 .
C16 H16 0.9500 .
C17 C18 1.351(2) .
C17 C49 1.492(2) .
C18 C37 1.4905(19) .
C18 C43 1.495(2) .
C19 C20 1.388(2) .
C19 C24 1.395(2) .
C20 C21 1.388(2) .
C20 H20 0.9500 .
C21 C22 1.384(2) .
C21 H21 0.9500 .
C22 C23 1.384(2) .
C22 H22 0.9500 .
C23 C24 1.382(2) .
C23 H23 0.9500 .
C24 H24 0.9500 .
C25 C26 1.385(2) .
C25 C30 1.385(2) .
C26 C27 1.384(2) .
C26 H26 0.9500 .
C27 C28 1.375(2) .
C27 H27 0.9500 .
C28 C29 1.377(2) .
C28 H28 0.9500 .
C29 C30 1.386(2) .
C29 H29 0.9500 .
C30 H30 0.9500 .
C31 C32 1.386(2) .
C31 C36 1.388(2) .
C32 C33 1.385(2) .
C32 H32 0.9500 .
C33 C34 1.376(2) .
C33 H33 0.9500 .
C34 C35 1.379(2) .
C34 H34 0.9500 .
C35 C36 1.385(2) .
C35 H35 0.9500 .
C36 H36 0.9500 .
C37 C42 1.387(2) .
C37 C38 1.394(2) .
C38 C39 1.380(2) .
C38 H38 0.9500 .
C39 C40 1.380(2) .
C39 H39 0.9500 .
C40 C41 1.379(2) .
C40 H40 0.9500 .
C41 C42 1.383(2) .
C41 H41 0.9500 .
C42 H42 0.9500 .
C43 C48 1.390(2) .
C43 C44 1.396(2) .
C44 C45 1.381(2) .
C44 H44 0.9500 .
C45 C46 1.382(2) .
C45 H45 0.9500 .
C46 C47 1.381(2) .
C46 H46 0.9500 .
C47 C48 1.386(2) .
C47 H47 0.9500 .
C48 H48 0.9500 .
C49 C50 1.392(2) .
C49 C54 1.392(2) .
C50 C51 1.383(2) .
C50 H50 0.9500 .
C51 C52 1.382(2) .
C51 H51 0.9500 .
C52 C53 1.380(2) .
C52 H52 0.9500 .
C53 C54 1.383(2) .
C53 H53 0.9500 .
C54 H54 0.9500 .
C55 C56 1.495(5) .
C55 H55A 0.9800 .
C55 H55B 0.9800 .
C55 H55C 0.9800 .
C56 C57 1.3900 .
C56 C61 1.3900 .
C57 C58 1.3900 .
C57 H57A 0.9500 .
C58 C59 1.3900 .
C58 H58A 0.9500 .
C59 C60 1.3900 .
C59 H59A 0.9500 .
C60 C61 1.3900 .
C60 H60A 0.9500 .
C61 H61A 0.9500 .
C55' C56' 1.473(9) .
C55' H55D 0.9800 .
C55' H55E 0.9800 .
C55' H55F 0.9800 .
C56' C57' 1.3900 .
C56' C61' 1.3900 .
C57' C58' 1.3900 .
C57' H57B 0.9500 .
C58' C59' 1.3900 .
C58' H58B 0.9500 .
C59' C60' 1.3900 .
C59' H59B 0.9500 .
C60' C61' 1.3900 .
C60' H60B 0.9500 .
C61' H61B 0.9500 .

loop_
_geom_torsion_atom_site_label_1
_geom_torsion_atom_site_label_2
_geom_torsion_atom_site_label_3
_geom_torsion_atom_site_label_4
_geom_torsion
_geom_torsion_site_symmetry_1
_geom_torsion_site_symmetry_2
_geom_torsion_site_symmetry_3
_geom_torsion_site_symmetry_4
C19 C1 C2 C3 8.0(2) . . . .
C25 C1 C2 C3 -170.17(13) . . . .
C19 C1 C2 C31 -174.30(13) . . . .
C25 C1 C2 C31 7.5(2) . . . .
C1 C2 C3 C4 51.6(2) . . . .
C31 C2 C3 C4 -126.28(15) . . . .
C1 C2 C3 C8 -135.73(16) . . . .
C31 C2 C3 C8 46.44(18) . . . .
C8 C3 C4 C5 -0.5(2) . . . .
C2 C3 C4 C5 172.38(14) . . . .
C3 C4 C5 C6 0.6(2) . . . .
C4 C5 C6 C7 0.0(2) . . . .
C4 C5 C6 C9 -179.71(15) . . . .
C5 C6 C7 C8 -0.7(2) . . . .
C9 C6 C7 C8 179.07(14) . . . .
C6 C7 C8 C3 0.8(2) . . . .
C4 C3 C8 C7 -0.1(2) . . . .
C2 C3 C8 C7 -173.17(14) . . . .
C7 C6 C9 C10 174.82(16) . . . .
C5 C6 C9 C10 -5.4(3) . . . .
C6 C9 C10 C11 -179.68(13) . . . .
C9 C10 C11 C12 -175.77(16) . . . .
C9 C10 C11 C16 5.9(3) . . . .
C16 C11 C12 C13 1.3(2) . . . .
C10 C11 C12 C13 -177.17(14) . . . .
C11 C12 C13 C14 -0.8(2) . . . .
C12 C13 C14 C15 -0.2(2) . . . .
C12 C13 C14 C17 173.78(14) . . . .
C13 C14 C15 C16 0.7(2) . . . .
C17 C14 C15 C16 -173.22(14) . . . .
C14 C15 C16 C11 -0.1(2) . . . .
C12 C11 C16 C15 -0.8(2) . . . .
C10 C11 C16 C15 177.55(14) . . . .
C15 C14 C17 C18 -50.4(2) . . . .
C13 C14 C17 C18 135.89(16) . . . .
C15 C14 C17 C49 127.85(15) . . . .
C13 C14 C17 C49 -45.88(19) . . . .
C14 C17 C18 C37 170.06(13) . . . .
C49 C17 C18 C37 -8.0(2) . . . .
C14 C17 C18 C43 -9.7(2) . . . .
C49 C17 C18 C43 172.25(13) . . . .
C2 C1 C19 C20 56.7(2) . . . .
C25 C1 C19 C20 -124.95(15) . . . .
C2 C1 C19 C24 -127.14(16) . . . .
C25 C1 C19 C24 51.19(18) . . . .
C24 C19 C20 C21 0.1(2) . . . .
C1 C19 C20 C21 176.37(14) . . . .
C19 C20 C21 C22 0.7(2) . . . .
C20 C21 C22 C23 -0.3(2) . . . .
C21 C22 C23 C24 -0.9(2) . . . .
C22 C23 C24 C19 1.8(2) . . . .
C20 C19 C24 C23 -1.4(2) . . . .
C1 C19 C24 C23 -177.64(14) . . . .
C2 C1 C25 C26 81.06(19) . . . .
C19 C1 C25 C26 -97.30(16) . . . .
C2 C1 C25 C30 -102.30(18) . . . .
C19 C1 C25 C30 79.35(17) . . . .
C30 C25 C26 C27 -0.1(2) . . . .
C1 C25 C26 C27 176.66(15) . . . .
C25 C26 C27 C28 0.1(3) . . . .
C26 C27 C28 C29 0.3(3) . . . .
C27 C28 C29 C30 -0.8(3) . . . .
C26 C25 C30 C29 -0.4(2) . . . .
C1 C25 C30 C29 -177.10(14) . . . .
C28 C29 C30 C25 0.9(2) . . . .
C1 C2 C31 C32 62.4(2) . . . .
C3 C2 C31 C32 -119.72(15) . . . .
C1 C2 C31 C36 -121.38(16) . . . .
C3 C2 C31 C36 56.55(17) . . . .
C36 C31 C32 C33 0.6(2) . . . .
C2 C31 C32 C33 176.93(13) . . . .
C31 C32 C33 C34 -0.3(2) . . . .
C32 C33 C34 C35 0.4(2) . . . .
C33 C34 C35 C36 -0.9(2) . . . .
C34 C35 C36 C31 1.2(2) . . . .
C32 C31 C36 C35 -1.1(2) . . . .
C2 C31 C36 C35 -177.47(13) . . . .
C17 C18 C37 C42 130.89(16) . . . .
C43 C18 C37 C42 -49.36(18) . . . .
C17 C18 C37 C38 -52.6(2) . . . .
C43 C18 C37 C38 127.14(15) . . . .
C42 C37 C38 C39 1.0(2) . . . .
C18 C37 C38 C39 -175.65(14) . . . .
C37 C38 C39 C40 -0.6(2) . . . .
C38 C39 C40 C41 -0.3(2) . . . .
C39 C40 C41 C42 0.9(2) . . . .
C40 C41 C42 C37 -0.5(2) . . . .
C38 C37 C42 C41 -0.4(2) . . . .
C18 C37 C42 C41 176.25(14) . . . .
C17 C18 C43 C48 -56.5(2) . . . .
C37 C18 C43 C48 123.74(15) . . . .
C17 C18 C43 C44 127.13(16) . . . .
C37 C18 C43 C44 -52.61(18) . . . .
C48 C43 C44 C45 1.1(2) . . . .
C18 C43 C44 C45 177.57(14) . . . .
C43 C44 C45 C46 -1.5(2) . . . .
C44 C45 C46 C47 0.7(2) . . . .
C45 C46 C47 C48 0.5(2) . . . .
C46 C47 C48 C43 -0.8(2) . . . .
C44 C43 C48 C47 0.1(2) . . . .
C18 C43 C48 C47 -176.36(14) . . . .
C18 C17 C49 C50 125.89(16) . . . .
C14 C17 C49 C50 -52.37(18) . . . .
C18 C17 C49 C54 -56.2(2) . . . .
C14 C17 C49 C54 125.54(15) . . . .
C54 C49 C50 C51 1.6(2) . . . .
C17 C49 C50 C51 179.55(13) . . . .
C49 C50 C51 C52 -1.6(2) . . . .
C50 C51 C52 C53 0.5(2) . . . .
C51 C52 C53 C54 0.6(2) . . . .
C52 C53 C54 C49 -0.6(2) . . . .
C50 C49 C54 C53 -0.5(2) . . . .
C17 C49 C54 C53 -178.44(14) . . . .
C61 C56 C57 C58 0.0 . . . .
C55 C56 C57 C58 -178.5(3) . . . .
C56 C57 C58 C59 0.0 . . . .
C57 C58 C59 C60 0.0 . . . .
C58 C59 C60 C61 0.0 . . . .
C59 C60 C61 C56 0.0 . . . .
C57 C56 C61 C60 0.0 . . . .
C55 C56 C61 C60 178.5(3) . . . .
C61' C56' C57' C58' 0.0 . . . .
C55' C56' C57' C58' 180.0(5) . . . .
C56' C57' C58' C59' 0.0 . . . .
C57' C58' C59' C60' 0.0 . . . .
C58' C59' C60' C61' 0.0 . . . .
C59' C60' C61' C56' 0.0 . . . .
C57' C56' C61' C60' 0.0 . . . .
C55' C56' C61' C60' -180.0(5) . . . .
